data_7229040
loop_
_publ_author_name
'Jiang, Wang'
'Sun, Jing'
'Yan, Chao-Guo'

_publ_section_title
;
 Diastereoselective synthesis of
 benzo[d]chromeno[3&#x2032;,4&#x2032;:3,4]pyrrolo[2,1-b]thiazoles via
 cycloaddition reaction of benzothiazolium salts with 3-nitrochromenes
;
_journal_issue 67
_journal_name_full 'RSC Adv.'
_journal_page_first 42387
_journal_paper_doi 10.1039/C7RA06548E
_journal_volume 7
_journal_year 2017
_chemical_formula_moiety 'C32 H25 Br N2 O4 S'
_chemical_formula_sum 'C32 H25 Br N2 O4 S'
_chemical_formula_weight 613.51
_space_group_crystal_system monoclinic
_space_group_IT_number 14
_space_group_name_Hall '-P 2ybc'
_space_group_name_H-M_alt 'P 1 21/c 1'
_symmetry_space_group_name_Hall '-P 2ybc'
_symmetry_space_group_name_H-M 'P 1 21/c 1'
_atom_sites_solution_hydrogens geom
_audit_creation_method SHELXL-2014/7
_audit_update_record
;
2017-05-03 deposited with the CCDC.
2017-08-28 downloaded from the CCDC.
;
_cell_angle_alpha 90
_cell_angle_beta 118.101(10)
_cell_angle_gamma 90
_cell_formula_units_Z 4
_cell_length_a 11.643(2)
_cell_length_b 13.163(3)
_cell_length_c 20.446(4)
_cell_measurement_reflns_used 9978
_cell_measurement_temperature 296(2)
_cell_measurement_theta_max 27.10
_cell_measurement_theta_min 2.34
_cell_volume 2764.1(10)
_computing_cell_refinement 'Bruker SAINT'
_computing_data_collection 'Bruker APEX2'
_computing_data_reduction 'Bruker SAINT'
_computing_molecular_graphics 'Bruker SHELXTL'
_computing_publication_material 'Bruker SHELXTL'
_computing_structure_refinement 'SHELXL-2014/7 (Sheldrick, 2014)'
_computing_structure_solution 'SHELXS-97 (Sheldrick 2008)'
_diffrn_ambient_temperature 296(2)
_diffrn_measured_fraction_theta_full 0.994
_diffrn_measured_fraction_theta_max 0.994
_diffrn_measurement_device_type 'CCD area detector'
_diffrn_measurement_method 'phi and omega scans'
_diffrn_radiation_source 'fine-focus sealed tube'
_diffrn_radiation_type MoK\a
_diffrn_radiation_wavelength 0.71073
_diffrn_reflns_av_R_equivalents 0.0315
_diffrn_reflns_av_unetI/netI 0.0307
_diffrn_reflns_Laue_measured_fraction_full 0.994
_diffrn_reflns_Laue_measured_fraction_max 0.994
_diffrn_reflns_limit_h_max 14
_diffrn_reflns_limit_h_min -14
_diffrn_reflns_limit_k_max 14
_diffrn_reflns_limit_k_min -16
_diffrn_reflns_limit_l_max 25
_diffrn_reflns_limit_l_min -25
_diffrn_reflns_number 25464
_diffrn_reflns_point_group_measured_fraction_full 0.994
_diffrn_reflns_point_group_measured_fraction_max 0.994
_diffrn_reflns_theta_full 25.242
_diffrn_reflns_theta_max 25.999
_diffrn_reflns_theta_min 2.258
_exptl_absorpt_coefficient_mu 1.604
_exptl_absorpt_correction_T_max 0.725
_exptl_absorpt_correction_T_min 0.645
_exptl_absorpt_correction_type multi-scan
_exptl_absorpt_process_details sadabs
_exptl_crystal_colour colorless
_exptl_crystal_density_diffrn 1.474
_exptl_crystal_description block
_exptl_crystal_F_000 1256
_exptl_crystal_size_max 0.280
_exptl_crystal_size_mid 0.240
_exptl_crystal_size_min 0.200
_refine_diff_density_max 0.225
_refine_diff_density_min -0.532
_refine_diff_density_rms 0.049
_refine_ls_extinction_method none
_refine_ls_goodness_of_fit_ref 1.034
_refine_ls_hydrogen_treatment constr
_refine_ls_matrix_type full
_refine_ls_number_parameters 363
_refine_ls_number_reflns 5408
_refine_ls_number_restraints 0
_refine_ls_restrained_S_all 1.034
_refine_ls_R_factor_all 0.0537
_refine_ls_R_factor_gt 0.0361
_refine_ls_shift/su_max 0.003
_refine_ls_shift/su_mean 0.000
_refine_ls_structure_factor_coef Fsqd
_refine_ls_weighting_details 'w=1/[\s^2^(Fo^2^)+(0.0452P)^2^+0.7639P] where P=(Fo^2^+2Fc^2^)/3'
_refine_ls_weighting_scheme calc
_refine_ls_wR_factor_gt 0.0839
_refine_ls_wR_factor_ref 0.0886
_reflns_Friedel_coverage 0.000
_reflns_number_gt 4218
_reflns_number_total 5408
_reflns_threshold_expression 'I > 2\s(I)'
_cod_data_source_file c7ra06548e2.cif
_cod_data_source_block 3e
_cod_database_code 7229040
_shelx_shelxl_version_number 2014/7
_shelx_space_group_comment
; 
The symmetry employed for this shelxl refinement is uniquely defined 
by the following loop, which should always be used as a source of 
symmetry information in preference to the above space-group names. 
They are only intended as comments. 
;
_shelx_estimated_absorpt_t_min 0.662
_shelx_estimated_absorpt_t_max 0.740

loop_
_space_group_symop_operation_xyz
'x, y, z'
'-x, y+1/2, -z+1/2'
'-x, -y, -z'
'x, -y-1/2, z-1/2'

loop_
_atom_site_label
_atom_site_type_symbol
_atom_site_fract_x
_atom_site_fract_y
_atom_site_fract_z
_atom_site_U_iso_or_equiv
_atom_site_adp_type
_atom_site_occupancy
_atom_site_site_symmetry_order
_atom_site_calc_flag
_atom_site_refinement_flags_posn
_atom_site_refinement_flags_adp
Br1 Br 0.76879(3) 1.13722(2) 1.13969(2) 0.06693(12) Uani 1 1 d . .
C1 C 0.34804(19) 0.73675(15) 0.75472(11) 0.0332(5) Uani 1 1 d . .
C2 C 0.2151(2) 0.72300(18) 0.71045(12) 0.0440(5) Uani 1 1 d . .
H2 H 0.1744 0.6639 0.7138 0.053 Uiso 1 1 calc R U
C3 C 0.1446(2) 0.7994(2) 0.66119(13) 0.0515(6) Uani 1 1 d . .
H3 H 0.0553 0.7915 0.6315 0.062 Uiso 1 1 calc R U
C4 C 0.2041(2) 0.88675(18) 0.65538(13) 0.0516(6) Uani 1 1 d . .
H4 H 0.1549 0.9368 0.6217 0.062 Uiso 1 1 calc R U
C5 C 0.3362(2) 0.90054(17) 0.69913(11) 0.0436(6) Uani 1 1 d . .
H5 H 0.3766 0.9594 0.6952 0.052 Uiso 1 1 calc R U
C6 C 0.40741(19) 0.82544(14) 0.74889(10) 0.0325(5) Uani 1 1 d . .
C7 C 0.59399(18) 0.73462(14) 0.83063(11) 0.0303(4) Uani 1 1 d . .
H7 H 0.6315 0.7045 0.8011 0.036 Uiso 1 1 calc R U
C8 C 0.56158(18) 0.90426(13) 0.86339(10) 0.0277(4) Uani 1 1 d . .
H8 H 0.4771 0.9193 0.8608 0.033 Uiso 1 1 calc R U
C9 C 0.62544(18) 1.00396(14) 0.85903(10) 0.0298(4) Uani 1 1 d . .
C10 C 0.5841(2) 1.09975(14) 0.88043(11) 0.0318(4) Uani 1 1 d . .
C11 C 0.4568(2) 1.11904(16) 0.86520(13) 0.0422(5) Uani 1 1 d . .
H11 H 0.3926 1.0703 0.8412 0.051 Uiso 1 1 calc R U
C12 C 0.4254(2) 1.21102(17) 0.88577(15) 0.0522(6) Uani 1 1 d . .
H12 H 0.3393 1.2240 0.8739 0.063 Uiso 1 1 calc R U
C13 C 0.5186(3) 1.28359(16) 0.92331(15) 0.0503(6) Uani 1 1 d . .
C14 C 0.4861(4) 1.3846(2) 0.9462(2) 0.0895(11) Uani 1 1 d . .
H14A H 0.3945 1.3873 0.9308 0.134 Uiso 1 1 calc R U
H14B H 0.5089 1.4388 0.9231 0.134 Uiso 1 1 calc R U
H14C H 0.5341 1.3915 0.9991 0.134 Uiso 1 1 calc R U
C15 C 0.6454(2) 1.26268(16) 0.93948(14) 0.0483(6) Uani 1 1 d . .
H15 H 0.7100 1.3103 0.9655 0.058 Uiso 1 1 calc R U
C16 C 0.6786(2) 1.17302(16) 0.91798(12) 0.0399(5) Uani 1 1 d . .
H16 H 0.7645 1.1614 0.9286 0.048 Uiso 1 1 calc R U
C17 C 0.64726(18) 0.84381(13) 0.93634(10) 0.0277(4) Uani 1 1 d . .
H17 H 0.5901 0.8151 0.9546 0.033 Uiso 1 1 calc R U
C18 C 0.75157(19) 0.90556(14) 0.99762(10) 0.0284(4) Uani 1 1 d . .
C19 C 0.7194(2) 0.97744(15) 1.03650(11) 0.0340(5) Uani 1 1 d . .
H19 H 0.6331 0.9856 1.0260 0.041 Uiso 1 1 calc R U
C20 C 0.8144(2) 1.03606(16) 1.09000(11) 0.0367(5) Uani 1 1 d . .
C21 C 0.9439(2) 1.02388(16) 1.10810(11) 0.0391(5) Uani 1 1 d . .
H21 H 1.0076 1.0639 1.1447 0.047 Uiso 1 1 calc R U
C22 C 0.9773(2) 0.95204(16) 1.07149(11) 0.0361(5) Uani 1 1 d . .
H22 H 1.0643 0.9422 1.0838 0.043 Uiso 1 1 calc R U
C23 C 0.88151(19) 0.89410(14) 1.01615(10) 0.0304(4) Uani 1 1 d . .
C24 C 0.9907(2) 0.64658(15) 0.93701(12) 0.0374(5) Uani 1 1 d . .
H24 H 1.0086 0.6483 0.9864 0.045 Uiso 1 1 calc R U
C25 C 1.0558(2) 0.57885(16) 0.91487(12) 0.0411(5) Uani 1 1 d . .
H25 H 1.1177 0.5359 0.9498 0.049 Uiso 1 1 calc R U
C26 C 1.0311(2) 0.57316(17) 0.84194(13) 0.0446(5) Uani 1 1 d . .
C27 C 1.1031(3) 0.4981(2) 0.81871(17) 0.0731(8) Uani 1 1 d . .
H27A H 1.0482 0.4405 0.7955 0.110 Uiso 1 1 calc R U
H27B H 1.1806 0.4761 0.8616 0.110 Uiso 1 1 calc R U
H27C H 1.1261 0.5299 0.7843 0.110 Uiso 1 1 calc R U
C28 C 0.9388(3) 0.63839(19) 0.79162(13) 0.0517(6) Uani 1 1 d . .
H28 H 0.9199 0.6357 0.7421 0.062 Uiso 1 1 calc R U
C29 C 0.8740(2) 0.70757(18) 0.81341(12) 0.0437(5) Uani 1 1 d . .
H29 H 0.8132 0.7514 0.7786 0.052 Uiso 1 1 calc R U
C30 C 0.89885(19) 0.71202(14) 0.88639(11) 0.0322(4) Uani 1 1 d . .
C31 C 0.83027(18) 0.78998(14) 0.90993(10) 0.0308(4) Uani 1 1 d . .
H31 H 0.8100 0.8484 0.8766 0.037 Uiso 1 1 calc R U
C32 C 0.70163(19) 0.75630(14) 0.90922(10) 0.0292(4) Uani 1 1 d . .
N1 N 0.54174(15) 0.83469(11) 0.80189(8) 0.0293(4) Uani 1 1 d . .
N2 N 0.73194(16) 0.66416(12) 0.95821(10) 0.0365(4) Uani 1 1 d . .
O1 O 0.71230(14) 1.00344(10) 0.84180(8) 0.0386(3) Uani 1 1 d . .
O2 O 0.92328(13) 0.82295(10) 0.98270(8) 0.0371(3) Uani 1 1 d . .
O3 O 0.77587(18) 0.67813(12) 1.02451(9) 0.0561(5) Uani 1 1 d . .
O4 O 0.71710(16) 0.58069(11) 0.92950(9) 0.0542(4) Uani 1 1 d . .
S1 S 0.45717(5) 0.65442(4) 0.82411(3) 0.04141(15) Uani 1 1 d . .

loop_
_atom_site_aniso_label
_atom_site_aniso_U_11
_atom_site_aniso_U_22
_atom_site_aniso_U_33
_atom_site_aniso_U_23
_atom_site_aniso_U_13
_atom_site_aniso_U_12
Br1 0.0634(2) 0.0750(2) 0.0748(2) -0.04515(15) 0.04281(16) -0.02044(14)
C1 0.0287(11) 0.0328(10) 0.0299(11) -0.0065(8) 0.0070(9) 0.0009(8)
C2 0.0336(13) 0.0499(13) 0.0410(13) -0.0146(10) 0.0114(10) -0.0045(10)
C3 0.0269(12) 0.0674(16) 0.0404(13) -0.0160(12) -0.0006(10) 0.0077(11)
C4 0.0448(15) 0.0488(14) 0.0377(13) -0.0023(11) 0.0001(11) 0.0143(11)
C5 0.0457(14) 0.0354(11) 0.0334(12) -0.0003(9) 0.0051(10) 0.0048(10)
C6 0.0299(11) 0.0325(10) 0.0252(10) -0.0063(8) 0.0047(9) 0.0010(8)
C7 0.0265(10) 0.0257(9) 0.0308(11) -0.0025(8) 0.0069(9) 0.0008(8)
C8 0.0228(10) 0.0261(9) 0.0294(10) -0.0026(8) 0.0084(8) -0.0001(8)
C9 0.0234(11) 0.0285(10) 0.0277(10) 0.0009(8) 0.0038(9) -0.0002(8)
C10 0.0343(12) 0.0261(9) 0.0322(11) 0.0018(8) 0.0133(9) -0.0001(8)
C11 0.0345(13) 0.0324(11) 0.0531(14) -0.0007(10) 0.0152(11) 0.0015(9)
C12 0.0451(14) 0.0375(12) 0.0776(18) 0.0016(12) 0.0320(13) 0.0080(11)
C13 0.0651(17) 0.0296(11) 0.0704(17) -0.0040(11) 0.0435(14) -0.0008(11)
C14 0.108(3) 0.0416(15) 0.155(3) -0.0268(18) 0.091(3) -0.0060(16)
C15 0.0551(16) 0.0332(11) 0.0613(15) -0.0149(11) 0.0313(13) -0.0144(10)
C16 0.0394(13) 0.0337(11) 0.0479(13) -0.0048(9) 0.0217(11) -0.0064(9)
C17 0.0239(10) 0.0277(9) 0.0289(10) -0.0010(8) 0.0104(8) -0.0019(8)
C18 0.0269(11) 0.0302(10) 0.0242(10) 0.0004(8) 0.0089(8) -0.0018(8)
C19 0.0289(11) 0.0416(11) 0.0325(11) -0.0047(9) 0.0152(9) -0.0034(9)
C20 0.0420(13) 0.0397(11) 0.0312(11) -0.0095(9) 0.0197(10) -0.0075(9)
C21 0.0370(13) 0.0468(12) 0.0285(11) -0.0098(9) 0.0113(9) -0.0147(10)
C22 0.0250(11) 0.0445(12) 0.0318(11) -0.0025(9) 0.0075(9) -0.0020(9)
C23 0.0293(11) 0.0308(10) 0.0274(10) 0.0000(8) 0.0104(9) -0.0001(8)
C24 0.0356(12) 0.0377(11) 0.0325(11) -0.0010(9) 0.0108(10) 0.0056(9)
C25 0.0330(12) 0.0395(12) 0.0421(13) 0.0013(10) 0.0107(10) 0.0084(9)
C26 0.0412(13) 0.0451(13) 0.0486(14) -0.0045(11) 0.0222(11) 0.0054(10)
C27 0.082(2) 0.0760(19) 0.0731(19) 0.0013(15) 0.0460(17) 0.0311(16)
C28 0.0580(16) 0.0634(15) 0.0361(12) -0.0013(11) 0.0240(12) 0.0130(13)
C29 0.0422(13) 0.0522(13) 0.0311(12) 0.0053(10) 0.0125(10) 0.0128(10)
C30 0.0255(10) 0.0320(10) 0.0336(11) -0.0018(8) 0.0092(9) 0.0007(8)
C31 0.0265(11) 0.0292(10) 0.0305(11) -0.0009(8) 0.0083(9) 0.0016(8)
C32 0.0279(11) 0.0256(9) 0.0278(10) 0.0008(8) 0.0078(8) 0.0006(8)
N1 0.0270(9) 0.0252(8) 0.0274(8) -0.0016(6) 0.0060(7) 0.0008(6)
N2 0.0298(10) 0.0315(9) 0.0404(11) 0.0052(8) 0.0102(8) 0.0025(7)
O1 0.0330(8) 0.0329(7) 0.0512(9) 0.0007(6) 0.0210(7) -0.0003(6)
O2 0.0231(7) 0.0418(8) 0.0373(8) -0.0103(6) 0.0068(6) 0.0021(6)
O3 0.0729(12) 0.0485(9) 0.0357(10) 0.0102(7) 0.0164(9) 0.0044(8)
O4 0.0599(11) 0.0252(8) 0.0577(10) 0.0019(7) 0.0113(8) 0.0043(7)
S1 0.0339(3) 0.0303(3) 0.0439(3) 0.0013(2) 0.0051(2) -0.0067(2)

loop_
_atom_type_symbol
_atom_type_description
_atom_type_scat_dispersion_real
_atom_type_scat_dispersion_imag
_atom_type_scat_source
C C 0.0033 0.0016 'International Tables Vol C Tables 4.2.6.8 and 6.1.1.4'
H H 0.0000 0.0000 'International Tables Vol C Tables 4.2.6.8 and 6.1.1.4'
Br Br -0.2901 2.4595 'International Tables Vol C Tables 4.2.6.8 and 6.1.1.4'
N N 0.0061 0.0033 'International Tables Vol C Tables 4.2.6.8 and 6.1.1.4'
O O 0.0106 0.0060 'International Tables Vol C Tables 4.2.6.8 and 6.1.1.4'
S S 0.1246 0.1234 'International Tables Vol C Tables 4.2.6.8 and 6.1.1.4'

loop_
_geom_angle_atom_site_label_1
_geom_angle_atom_site_label_2
_geom_angle_atom_site_label_3
_geom_angle
C2 C1 C6 120.01(19)
C2 C1 S1 127.19(17)
C6 C1 S1 112.74(14)
C3 C2 C1 118.4(2)
C3 C2 H2 120.8
C1 C2 H2 120.8
C4 C3 C2 121.3(2)
C4 C3 H3 119.4
C2 C3 H3 119.4
C3 C4 C5 120.5(2)
C3 C4 H4 119.8
C5 C4 H4 119.8
C4 C5 C6 118.9(2)
C4 C5 H5 120.6
C6 C5 H5 120.6
C5 C6 C1 120.94(19)
C5 C6 N1 124.16(18)
C1 C6 N1 114.68(17)
N1 C7 C32 103.62(14)
N1 C7 S1 107.68(13)
C32 C7 S1 115.54(14)
N1 C7 H7 109.9
C32 C7 H7 109.9
S1 C7 H7 109.9
N1 C8 C9 111.45(16)
N1 C8 C17 105.59(14)
C9 C8 C17 112.46(15)
N1 C8 H8 109.1
C9 C8 H8 109.1
C17 C8 H8 109.1
O1 C9 C10 121.20(18)
O1 C9 C8 120.28(17)
C10 C9 C8 118.43(17)
C11 C10 C16 118.75(19)
C11 C10 C9 123.30(18)
C16 C10 C9 117.95(18)
C12 C11 C10 119.9(2)
C12 C11 H11 120.0
C10 C11 H11 120.0
C13 C12 C11 121.6(2)
C13 C12 H12 119.2
C11 C12 H12 119.2
C12 C13 C15 118.0(2)
C12 C13 C14 122.3(2)
C15 C13 C14 119.7(2)
C13 C14 H14A 109.5
C13 C14 H14B 109.5
H14A C14 H14B 109.5
C13 C14 H14C 109.5
H14A C14 H14C 109.5
H14B C14 H14C 109.5
C16 C15 C13 121.6(2)
C16 C15 H15 119.2
C13 C15 H15 119.2
C15 C16 C10 120.1(2)
C15 C16 H16 119.9
C10 C16 H16 119.9
C18 C17 C32 113.35(16)
C18 C17 C8 114.85(15)
C32 C17 C8 102.89(15)
C18 C17 H17 108.5
C32 C17 H17 108.5
C8 C17 H17 108.5
C23 C18 C19 118.04(17)
C23 C18 C17 121.18(17)
C19 C18 C17 120.77(17)
C20 C19 C18 120.30(19)
C20 C19 H19 119.8
C18 C19 H19 119.8
C19 C20 C21 121.14(19)
C19 C20 Br1 119.96(16)
C21 C20 Br1 118.90(15)
C22 C21 C20 119.21(19)
C22 C21 H21 120.4
C20 C21 H21 120.4
C21 C22 C23 119.97(19)
C21 C22 H22 120.0
C23 C22 H22 120.0
O2 C23 C18 122.32(17)
O2 C23 C22 116.34(18)
C18 C23 C22 121.31(18)
C25 C24 C30 120.5(2)
C25 C24 H24 119.7
C30 C24 H24 119.7
C24 C25 C26 121.5(2)
C24 C25 H25 119.2
C26 C25 H25 119.2
C25 C26 C28 117.6(2)
C25 C26 C27 120.7(2)
C28 C26 C27 121.6(2)
C26 C27 H27A 109.5
C26 C27 H27B 109.5
H27A C27 H27B 109.5
C26 C27 H27C 109.5
H27A C27 H27C 109.5
H27B C27 H27C 109.5
C26 C28 C29 121.3(2)
C26 C28 H28 119.3
C29 C28 H28 119.3
C30 C29 C28 120.5(2)
C30 C29 H29 119.8
C28 C29 H29 119.8
C29 C30 C24 118.48(19)
C29 C30 C31 119.97(17)
C24 C30 C31 121.51(18)
O2 C31 C30 106.37(15)
O2 C31 C32 110.43(15)
C30 C31 C32 117.02(16)
O2 C31 H31 107.5
C30 C31 H31 107.5
C32 C31 H31 107.5
N2 C32 C7 111.60(15)
N2 C32 C17 111.78(16)
C7 C32 C17 104.23(15)
N2 C32 C31 107.49(15)
C7 C32 C31 111.84(16)
C17 C32 C31 109.95(15)
C6 N1 C7 109.26(14)
C6 N1 C8 111.94(15)
C7 N1 C8 110.38(14)
O3 N2 O4 124.24(17)
O3 N2 C32 117.60(16)
O4 N2 C32 118.05(17)
C23 O2 C31 116.78(14)
C1 S1 C7 88.69(9)

loop_
_geom_bond_atom_site_label_1
_geom_bond_atom_site_label_2
_geom_bond_distance
Br1 C20 1.896(2)
C1 C2 1.388(3)
C1 C6 1.390(3)
C1 S1 1.762(2)
C2 C3 1.386(3)
C2 H2 0.9300
C3 C4 1.376(4)
C3 H3 0.9300
C4 C5 1.379(3)
C4 H4 0.9300
C5 C6 1.380(3)
C5 H5 0.9300
C6 N1 1.428(3)
C7 N1 1.454(2)
C7 C32 1.529(3)
C7 S1 1.863(2)
C7 H7 0.9800
C8 N1 1.483(2)
C8 C9 1.532(3)
C8 C17 1.566(3)
C8 H8 0.9800
C9 O1 1.217(2)
C9 C10 1.487(3)
C10 C11 1.387(3)
C10 C16 1.391(3)
C11 C12 1.386(3)
C11 H11 0.9300
C12 C13 1.377(3)
C12 H12 0.9300
C13 C15 1.380(3)
C13 C14 1.515(3)
C14 H14A 0.9600
C14 H14B 0.9600
C14 H14C 0.9600
C15 C16 1.377(3)
C15 H15 0.9300
C16 H16 0.9300
C17 C18 1.507(3)
C17 C32 1.538(3)
C17 H17 0.9800
C18 C23 1.384(3)
C18 C19 1.396(3)
C19 C20 1.369(3)
C19 H19 0.9300
C20 C21 1.383(3)
C21 C22 1.371(3)
C21 H21 0.9300
C22 C23 1.385(3)
C22 H22 0.9300
C23 O2 1.376(2)
C24 C25 1.377(3)
C24 C30 1.383(3)
C24 H24 0.9300
C25 C26 1.381(3)
C25 H25 0.9300
C26 C28 1.382(3)
C26 C27 1.509(3)
C27 H27A 0.9600
C27 H27B 0.9600
C27 H27C 0.9600
C28 C29 1.384(3)
C28 H28 0.9300
C29 C30 1.381(3)
C29 H29 0.9300
C30 C31 1.511(3)
C31 O2 1.434(2)
C31 C32 1.556(3)
C31 H31 0.9800
C32 N2 1.505(2)
N2 O3 1.216(2)
N2 O4 1.219(2)
